data_4322921
loop_
_publ_author_name
'Cristina Tejel'
'B. Eva Villarroya'
'Miguel A. Ciriano'
'Andrew J. Edwards'
'Fernando J. Lahoz'
'Luis A. Oro'
'Maurizio Lanfranchi'
'Antonio Tiripicchio'
'Marisa Tiripicchio-Camellini'

_publ_contact_author
;
   Dr. Fernando J. Lahoz
   Departamento de Quimica Inorganica - I. C. M. A.
   Facultad de Ciencias
   Universidad de Zaragoza - C.S.I.C.
   50009 Zaragoza, Spain
;
_publ_contact_author_email LAHOZ@POSTA.UNIZAR.ES
_publ_section_title
;
 Hydrogen Bonding and Isomerism Arising from the Coordination Modes of
 Bridging Benzimidazole-2-thiolate Ligands in Tetranuclear Rhodium
 Complexes
;
_journal_name_full 'Inorganic Chemistry'
_journal_page_first 3954
_journal_page_last 3963
_journal_paper_doi 10.1021/ic971376p
_journal_volume 37
_journal_year 1998
_chemical_formula_moiety 'C22 H10 Cl2 N4 O8 Rh4 S2, CH2Cl2'
_chemical_formula_structural '(\m3-HN2SC7H4)2[{Rh(CO)2}{RhCl(CO)2)}]2 . CH2Cl2'
_chemical_formula_sum 'C23 H12 Cl4 N4 O8 Rh4 S2'
_chemical_formula_weight 1089.93
_chemical_name_systematic
;
bis((mu|3$-benziimidazole-2-thiolato-S,S,N)-(dicarbonyl-rhodium(i))-
(chloride-dicarbonyl-rhodium(i))) dichloromethane solvate
;
_space_group_IT_number 88
_symmetry_cell_setting tetragonal
_symmetry_space_group_name_Hall '-I 4ad'
_symmetry_space_group_name_H-M 'I 41/a :2'
_atom_sites_solution_hydrogens geom
_atom_sites_solution_primary direct
_atom_sites_solution_secondary difmap
_audit_creation_method SHELXL
_cell_angle_alpha 90.00
_cell_angle_beta 90.00
_cell_angle_gamma 90.00
_cell_formula_units_Z 16
_cell_length_a 21.389(3)
_cell_length_b 21.389(3)
_cell_length_c 29.359(6)
_cell_measurement_reflns_used 25
_cell_measurement_temperature 173(2)
_cell_measurement_theta_max 16
_cell_measurement_theta_min 10
_cell_volume 13431(4)
_computing_cell_refinement 'DIF4 (Stoe)'
_computing_data_collection 'DIF4 (Stoe)'
_computing_data_reduction 'REDU4 (Stoe)'
_computing_molecular_graphics 'SHELXTL v5 (Siemens, 1994)'
_computing_publication_material 'CIFTAB (Sheldrick, 1993)'
_computing_structure_refinement 'SHELXL-93 (Sheldrick, 1993)'
_computing_structure_solution 'SHELXS-86 (Sheldrick, 1986)'
_diffrn_ambient_temperature 173(2)
_diffrn_measurement_device 'Siemens-Stoe AED2 diffractometer'
_diffrn_measurement_method '\w/2\q scans'
_diffrn_radiation_monochromator graphite
_diffrn_radiation_source 'fine-focus sealed tube'
_diffrn_radiation_type MoK\a
_diffrn_radiation_wavelength 0.71073
_diffrn_reflns_av_R_equivalents 0.0657
_diffrn_reflns_av_sigmaI/netI 0.0263
_diffrn_reflns_limit_h_max 0
_diffrn_reflns_limit_h_min -25
_diffrn_reflns_limit_k_max 0
_diffrn_reflns_limit_k_min -25
_diffrn_reflns_limit_l_max 0
_diffrn_reflns_limit_l_min -34
_diffrn_reflns_number 6242
_diffrn_reflns_theta_max 25.00
_diffrn_reflns_theta_min 2.69
_diffrn_standards_decay_% 0
_diffrn_standards_interval_count 100
_diffrn_standards_number 3
_exptl_absorpt_coefficient_mu 2.424
_exptl_absorpt_correction_type none
_exptl_crystal_colour pink
_exptl_crystal_density_diffrn 2.156
_exptl_crystal_density_meas ?
_exptl_crystal_description needles
_exptl_crystal_F_000 8352
_exptl_crystal_size_max 0.38
_exptl_crystal_size_mid 0.25
_exptl_crystal_size_min 0.20
_refine_diff_density_max 1.430
_refine_diff_density_min -1.532
_refine_diff_density_rms 0.164
_refine_ls_extinction_method none
_refine_ls_goodness_of_fit_all 1.062
_refine_ls_goodness_of_fit_obs 1.073
_refine_ls_hydrogen_treatment refU
_refine_ls_matrix_type full
_refine_ls_number_parameters 432
_refine_ls_number_reflns 5897
_refine_ls_number_restraints 0
_refine_ls_restrained_S_all 1.066
_refine_ls_restrained_S_obs 1.073
_refine_ls_R_factor_all 0.0537
_refine_ls_R_factor_obs 0.0463
_refine_ls_shift/esd_max -0.026
_refine_ls_shift/esd_mean 0.001
_refine_ls_structure_factor_coef Fsqd
_refine_ls_weighting_details 'w=1/[\s^2^(Fo^2^)+(0.0843P)^2^+52.1123P] where P=(Fo^2^+2Fc^2^)/3'
_refine_ls_weighting_scheme calc
_refine_ls_wR_factor_all 0.1253
_refine_ls_wR_factor_obs 0.1179
_reflns_number_observed 5197
_reflns_number_total 5901
_reflns_observed_criterion >2sigma(I)
_cod_data_source_file ic971376p_3.cif
_cod_data_source_block comp7
_cod_depositor_comments
;
The following automatic conversions were performed:

'_exptl_crystal_density_meas' value 'not measured' was changed to '?'
- the value is perceived as not measured.

Automatic conversion script
Id: cif_fix_values 3008 2015-01-20 13:52:24Z robertas 

The following automatic conversions were performed:

'_refine_ls_weighting_scheme' value 'calc
w=1/[\s^2^(Fo^2^)+(0.0843P)^2^+52.1123P] where P=(Fo^2^+2Fc^2^)/3'
was changed to 'calc'. New tag '_refine_ls_weighting_details' was
created. The value of the new tag was set to
'w=1/[\s^2^(Fo^2^)+(0.0843P)^2^+52.1123P] where P=(Fo^2^+2Fc^2^)/3'.

Automatic conversion script
Id: cif_fix_values 3143 2015-03-26 13:38:13Z robertas 
;
_cod_original_cell_volume 13431.4(38)
_cod_original_sg_symbol_H-M 'I 41/a'
_cod_database_code 4322921

loop_
_symmetry_equiv_pos_as_xyz
'x, y, z'
'-x+1/2, -y, z+1/2'
'-y+3/4, x+1/4, z+1/4'
'y+3/4, -x+3/4, z+3/4'
'x+1/2, y+1/2, z+1/2'
'-x+1, -y+1/2, z+1'
'-y+5/4, x+3/4, z+3/4'
'y+5/4, -x+5/4, z+5/4'
'-x, -y, -z'
'x-1/2, y, -z-1/2'
'y-3/4, -x-1/4, -z-1/4'
'-y-3/4, x-3/4, -z-3/4'
'-x+1/2, -y+1/2, -z+1/2'
'x, y+1/2, -z'
'y-1/4, -x+1/4, -z+1/4'
'-y-1/4, x-1/4, -z-1/4'

loop_
_atom_site_aniso_label
_atom_site_aniso_U_11
_atom_site_aniso_U_22
_atom_site_aniso_U_33
_atom_site_aniso_U_23
_atom_site_aniso_U_13
_atom_site_aniso_U_12
Rh1 0.0238(2) 0.0227(2) 0.0245(2) -0.0015(2) 0.0008(2) 0.0003(2)
Rh2 0.0217(2) 0.0222(2) 0.0291(3) 0.0009(2) -0.0035(2) -0.0027(2)
Rh3 0.0239(2) 0.0224(2) 0.0325(3) 0.0003(2) 0.0075(2) 0.0023(2)
Rh4 0.0315(3) 0.0250(3) 0.0259(3) -0.0029(2) 0.0022(2) -0.0031(2)
Cl1 0.0374(8) 0.0244(7) 0.0449(8) -0.0027(6) -0.0101(7) 0.0025(6)
Cl2 0.0488(10) 0.0240(7) 0.0478(9) -0.0047(7) 0.0153(8) -0.0014(6)
S1 0.0305(7) 0.0204(7) 0.0231(7) -0.0015(5) -0.0014(6) 0.0029(5)
S2 0.0230(7) 0.0228(7) 0.0250(7) -0.0002(6) 0.0011(5) -0.0001(5)
N1 0.027(3) 0.031(3) 0.025(2) -0.003(2) -0.006(2) 0.005(2)
N2 0.027(2) 0.019(2) 0.031(2) 0.003(2) -0.003(2) -0.001(2)
N3 0.031(3) 0.027(3) 0.033(3) -0.001(2) 0.004(3) -0.008(2)
N4 0.028(3) 0.020(2) 0.031(2) 0.001(2) 0.002(2) 0.003(2)
C1 0.030(3) 0.016(3) 0.023(3) 0.001(2) 0.004(2) 0.000(2)
C2 0.021(3) 0.022(3) 0.026(3) -0.002(2) 0.000(2) -0.004(2)
C11 0.036(3) 0.022(3) 0.032(3) 0.002(2) 0.005(3) 0.003(2)
C12 0.038(4) 0.025(3) 0.039(3) 0.007(3) 0.007(3) 0.007(3)
C13 0.047(4) 0.020(3) 0.061(4) 0.001(3) 0.012(4) 0.009(3)
C14 0.058(5) 0.021(3) 0.049(4) -0.007(3) 0.009(4) -0.003(3)
C15 0.039(4) 0.029(3) 0.036(3) -0.002(3) 0.001(3) -0.006(3)
C16 0.027(3) 0.022(3) 0.034(3) 0.002(2) 0.006(3) 0.001(2)
C21 0.031(3) 0.023(3) 0.037(3) 0.002(3) -0.011(3) -0.002(2)
C22 0.047(4) 0.027(3) 0.051(4) 0.006(3) -0.018(3) -0.008(3)
C23 0.046(4) 0.022(3) 0.066(5) 0.005(3) -0.014(4) -0.003(3)
C24 0.051(4) 0.027(4) 0.085(6) -0.013(4) -0.016(4) 0.008(3)
C25 0.037(4) 0.033(4) 0.047(4) -0.002(3) -0.007(3) 0.005(3)
C26 0.030(3) 0.019(3) 0.042(3) 0.001(3) -0.008(3) 0.001(2)
C101 0.030(3) 0.024(3) 0.046(4) -0.001(3) 0.002(3) 0.005(2)
O101 0.057(3) 0.045(3) 0.030(2) -0.010(2) 0.008(2) 0.010(2)
C102 0.034(3) 0.037(4) 0.025(3) -0.005(3) 0.006(3) -0.004(3)
O102 0.061(3) 0.028(2) 0.040(3) 0.007(2) -0.004(2) 0.014(2)
C201 0.026(3) 0.039(4) 0.045(4) 0.007(3) 0.000(3) -0.006(3)
O201 0.035(3) 0.081(4) 0.063(3) 0.031(3) -0.013(3) 0.006(3)
C202 0.034(4) 0.036(4) 0.054(4) 0.012(3) -0.010(3) -0.002(3)
O202 0.041(3) 0.066(4) 0.091(4) 0.028(3) -0.005(3) -0.028(3)
C301 0.031(4) 0.041(4) 0.060(4) 0.014(3) 0.006(3) 0.003(3)
O301 0.034(3) 0.067(4) 0.110(5) 0.008(4) -0.006(3) 0.012(3)
C302 0.036(3) 0.029(3) 0.054(4) -0.002(3) 0.012(3) 0.001(3)
O302 0.065(4) 0.041(3) 0.058(3) 0.010(3) 0.023(3) -0.009(3)
C401 0.061(5) 0.032(4) 0.038(4) -0.009(3) 0.005(3) -0.006(3)
O401 0.123(6) 0.068(4) 0.034(3) -0.013(3) 0.010(3) -0.017(4)
C402 0.047(4) 0.039(4) 0.029(3) 0.003(3) -0.004(3) -0.001(3)
O402 0.082(4) 0.032(3) 0.052(3) 0.008(2) 0.011(3) 0.004(3)
C500 0.106(8) 0.053(5) 0.068(6) 0.008(5) 0.003(6) -0.017(5)
Cl3 0.228(13) 0.054(4) 0.076(6) -0.007(4) 0.077(7) -0.023(7)
Cl3A 0.136(7) 0.040(3) 0.082(5) -0.015(3) 0.045(5) -0.012(4)
Cl4 0.112(6) 0.076(4) 0.120(7) -0.027(5) 0.006(5) -0.020(4)
Cl4A 0.106(7) 0.116(7) 0.133(8) -0.031(6) -0.045(6) 0.032(5)

loop_
_atom_site_label
_atom_site_type_symbol
_atom_site_fract_x
_atom_site_fract_y
_atom_site_fract_z
_atom_site_U_iso_or_equiv
_atom_site_thermal_displace_type
_atom_site_occupancy
_atom_site_calc_flag
_atom_site_refinement_flags
_atom_site_disorder_group
Rh1 Rh 0.07902(2) 0.27579(2) 0.016060(15) 0.02367(14) Uani 1 d . .
Rh2 Rh 0.17049(2) 0.32029(2) -0.08362(2) 0.02433(14) Uani 1 d . .
Rh3 Rh 0.18613(2) 0.22442(2) -0.15657(2) 0.02626(14) Uani 1 d . .
Rh4 Rh 0.08451(2) 0.24633(2) -0.25946(2) 0.02745(14) Uani 1 d . .
Cl1 Cl 0.04351(7) 0.37676(7) -0.00255(6) 0.0356(4) Uani 1 d . .
Cl2 Cl 0.08843(8) 0.13930(7) -0.24189(6) 0.0402(4) Uani 1 d . .
S1 S 0.08393(7) 0.25903(6) -0.17909(5) 0.0247(3) Uani 1 d . .
S2 S 0.08290(6) 0.25634(6) -0.06371(5) 0.0236(3) Uani 1 d . .
N1 N 0.0322(2) 0.3758(2) -0.1781(2) 0.0277(11) Uani 1 d . .
H1 H 0.0094(26) 0.3662(25) -0.1976(20) 0.008(14) Uiso 1 d . .
N2 N 0.1087(2) 0.3640(2) -0.1284(2) 0.0256(10) Uani 1 d . .
N3 N 0.0842(3) 0.1291(2) -0.0546(2) 0.0306(12) Uani 1 d . .
H3 H 0.0560(35) 0.1293(35) -0.0406(25) 0.035(22) Uiso 1 d . .
N4 N 0.1423(2) 0.1637(2) -0.1110(2) 0.0261(10) Uani 1 d . .
C1 C 0.0765(3) 0.3370(2) -0.1620(2) 0.0233(12) Uani 1 d . .
C2 C 0.1050(3) 0.1799(3) -0.0771(2) 0.0230(11) Uani 1 d . .
C11 C 0.0350(3) 0.4308(3) -0.1542(2) 0.0298(13) Uani 1 d . .
C12 C -0.0017(3) 0.4855(3) -0.1566(2) 0.0340(14) Uani 1 d . .
H12 H -0.0348(3) 0.4904(3) -0.1778(2) 0.041 Uiso 1 calc R .
C13 C 0.0145(3) 0.5317(3) -0.1255(3) 0.042(2) Uani 1 d . .
H13 H -0.0087(3) 0.5696(3) -0.1254(3) 0.051 Uiso 1 calc R .
C14 C 0.0633(4) 0.5246(3) -0.0943(3) 0.043(2) Uani 1 d . .
H14 H 0.0727(4) 0.5580(3) -0.0741(3) 0.051 Uiso 1 calc R .
C15 C 0.0983(3) 0.4707(3) -0.0920(2) 0.0346(14) Uani 1 d . .
H15 H 0.1310(3) 0.4659(3) -0.0705(2) 0.041 Uiso 1 calc R .
C16 C 0.0834(3) 0.4234(3) -0.1228(2) 0.0273(12) Uani 1 d . .
C21 C 0.1095(3) 0.0759(3) -0.0745(2) 0.0304(13) Uani 1 d . .
C22 C 0.1060(3) 0.0133(3) -0.0629(3) 0.042(2) Uani 1 d . .
H22 H 0.0818(3) -0.0009(3) -0.0378(3) 0.050 Uiso 1 calc R .
C23 C 0.1394(3) -0.0268(3) -0.0899(3) 0.044(2) Uani 1 d . .
H23 H 0.1383(3) -0.0703(3) -0.0834(3) 0.053 Uiso 1 calc R .
C24 C 0.1753(4) -0.0057(3) -0.1269(3) 0.054(2) Uani 1 d . .
H24 H 0.1975(4) -0.0353(3) -0.1448(3) 0.065 Uiso 1 calc R .
C25 C 0.1790(3) 0.0563(3) -0.1378(3) 0.039(2) Uani 1 d . .
H25 H 0.2031(3) 0.0706(3) -0.1629(3) 0.047 Uiso 1 calc R .
C26 C 0.1455(3) 0.0979(3) -0.1099(2) 0.0304(13) Uani 1 d . .
C101 C 0.0736(3) 0.3014(3) 0.0766(2) 0.0333(14) Uani 1 d . .
O101 O 0.0695(2) 0.3187(2) 0.1129(2) 0.0442(12) Uani 1 d . .
C102 C 0.1136(3) 0.2007(3) 0.0338(2) 0.0320(14) Uani 1 d . .
O102 O 0.1366(2) 0.1563(2) 0.0464(2) 0.0432(12) Uani 1 d . .
C201 C 0.2220(3) 0.2794(3) -0.0419(2) 0.0368(15) Uani 1 d . .
O201 O 0.2537(2) 0.2536(3) -0.0175(2) 0.060(2) Uani 1 d . .
C202 C 0.2352(3) 0.3757(3) -0.0987(3) 0.041(2) Uani 1 d . .
O202 O 0.2748(3) 0.4079(3) -0.1081(2) 0.066(2) Uani 1 d . .
C301 C 0.2642(3) 0.1908(3) -0.1409(3) 0.044(2) Uani 1 d . .
O301 O 0.3111(3) 0.1711(3) -0.1319(3) 0.070(2) Uani 1 d . .
C302 C 0.2233(3) 0.2797(3) -0.1972(3) 0.039(2) Uani 1 d . .
O302 O 0.2462(3) 0.3140(2) -0.2211(2) 0.0547(14) Uani 1 d . .
C401 C 0.0882(4) 0.2244(3) -0.3210(2) 0.044(2) Uani 1 d . .
O401 O 0.0919(4) 0.2091(3) -0.3575(2) 0.075(2) Uani 1 d . .
C402 C 0.0841(3) 0.3300(3) -0.2747(2) 0.038(2) Uani 1 d . .
O402 O 0.0858(3) 0.3810(2) -0.2858(2) 0.0554(14) Uani 1 d . .
C500 C 0.2792(5) 0.4664(5) -0.2174(4) 0.076(3) Uani 1 d . .
H50A H 0.2941(5) 0.4809(5) -0.1873(4) 0.091 Uiso 0.50 calc PR 1
H50B H 0.2975(5) 0.4248(5) -0.2237(4) 0.091 Uiso 0.50 calc PR 1
H50C H 0.2952(5) 0.4231(5) -0.2151(4) 0.091 Uiso 0.50 calc PR 2
H50D H 0.2734(5) 0.4823(5) -0.1860(4) 0.091 Uiso 0.50 calc PR 2
Cl3 Cl 0.3002(6) 0.5183(5) -0.2587(3) 0.119(4) Uani 0.50 d P 1
Cl3A Cl 0.3375(4) 0.5142(4) -0.2458(4) 0.086(3) Uani 0.50 d P 2
Cl4 Cl 0.1912(5) 0.4618(4) -0.2180(3) 0.102(3) Uani 0.50 d P 1
Cl4A Cl 0.2117(5) 0.4648(5) -0.2425(4) 0.118(3) Uani 0.50 d P 2

loop_
_atom_type_symbol
_atom_type_description
_atom_type_scat_dispersion_real
_atom_type_scat_dispersion_imag
_atom_type_scat_source
C C 0.0033 0.0016 'International Tables Vol C Tables 4.2.6.8 and 6.1.1.4'
H H 0.0000 0.0000 'International Tables Vol C Tables 4.2.6.8 and 6.1.1.4'
N N 0.0061 0.0033 'International Tables Vol C Tables 4.2.6.8 and 6.1.1.4'
O O 0.0106 0.0060 'International Tables Vol C Tables 4.2.6.8 and 6.1.1.4'
S S 0.1246 0.1234 'International Tables Vol C Tables 4.2.6.8 and 6.1.1.4'
Rh Rh -1.1178 0.9187 'International Tables Vol C Tables 4.2.6.8 and 6.1.1.4'
Cl Cl 0.1484 0.1585 'International Tables Vol C Tables 4.2.6.8 and 6.1.1.4'

loop_
_geom_angle_atom_site_label_1
_geom_angle_atom_site_label_2
_geom_angle_atom_site_label_3
_geom_angle
_geom_angle_site_symmetry_1
_geom_angle_site_symmetry_3
_geom_angle_publ_flag
C102 Rh1 C101 90.6(3) . . ?
C102 Rh1 Cl1 174.0(2) . . ?
C101 Rh1 Cl1 86.1(2) . . ?
C102 Rh1 S2 96.4(2) . . ?
C101 Rh1 S2 172.8(2) . . ?
Cl1 Rh1 S2 86.75(5) . . ?
C201 Rh2 C202 90.9(3) . . ?
C201 Rh2 N2 176.9(2) . . ?
C202 Rh2 N2 92.1(2) . . ?
C201 Rh2 S2 91.9(2) . . ?
C202 Rh2 S2 175.7(2) . . ?
N2 Rh2 S2 85.06(13) . . ?
C201 Rh2 Rh3 94.8(2) . . ?
C202 Rh2 Rh3 100.5(2) . . ?
N2 Rh2 Rh3 85.75(13) . . ?
S2 Rh2 Rh3 82.55(4) . . ?
C302 Rh3 C301 91.2(3) . . ?
C302 Rh3 N4 178.5(2) . . ?
C301 Rh3 N4 90.2(3) . . ?
C302 Rh3 S1 91.0(2) . . ?
C301 Rh3 S1 175.3(2) . . ?
N4 Rh3 S1 87.67(14) . . ?
C302 Rh3 Rh2 94.1(2) . . ?
C301 Rh3 Rh2 100.7(3) . . ?
N4 Rh3 Rh2 85.25(13) . . ?
S1 Rh3 Rh2 83.32(4) . . ?
C402 Rh4 C401 90.6(3) . . ?
C402 Rh4 Cl2 177.8(2) . . ?
C401 Rh4 Cl2 88.0(2) . . ?
C402 Rh4 S1 97.4(2) . . ?
C401 Rh4 S1 171.7(2) . . ?
Cl2 Rh4 S1 83.88(6) . . ?
C1 S1 Rh4 113.2(2) . . ?
C1 S1 Rh3 107.3(2) . . ?
Rh4 S1 Rh3 103.50(6) . . ?
C2 S2 Rh1 113.2(2) . . ?
C2 S2 Rh2 105.6(2) . . ?
Rh1 S2 Rh2 99.66(5) . . ?
H1 N1 C1 122.3(41) . . ?
H1 N1 C11 129.0(41) . . ?
C1 N1 C11 108.6(5) . . ?
C1 N2 C16 106.4(5) . . ?
C1 N2 Rh2 126.8(4) . . ?
C16 N2 Rh2 125.5(4) . . ?
H3 N3 C2 123.1(60) . . ?
H3 N3 C21 124.3(60) . . ?
C2 N3 C21 108.9(5) . . ?
C2 N4 C26 105.9(5) . . ?
C2 N4 Rh3 126.2(4) . . ?
C26 N4 Rh3 127.8(4) . . ?
N2 C1 N1 110.8(5) . . ?
N2 C1 S1 125.3(4) . . ?
N1 C1 S1 123.5(4) . . ?
N4 C2 N3 111.0(5) . . ?
N4 C2 S2 125.3(4) . . ?
N3 C2 S2 123.7(4) . . ?
N1 C11 C16 105.9(5) . . ?
N1 C11 C12 131.5(6) . . ?
C16 C11 C12 122.6(6) . . ?
C13 C12 C11 114.8(6) . . ?
C12 C13 C14 122.7(6) . . ?
C15 C14 C13 121.8(6) . . ?
C14 C15 C16 117.0(6) . . ?
C15 C16 C11 121.1(6) . . ?
C15 C16 N2 130.7(6) . . ?
C11 C16 N2 108.2(5) . . ?
C26 C21 C22 123.2(6) . . ?
C26 C21 N3 104.8(5) . . ?
C22 C21 N3 131.9(6) . . ?
C23 C22 C21 115.9(7) . . ?
C22 C23 C24 122.0(6) . . ?
C25 C24 C23 121.7(7) . . ?
C24 C25 C26 116.6(7) . . ?
C21 C26 C25 120.5(6) . . ?
C21 C26 N4 109.3(5) . . ?
C25 C26 N4 130.2(6) . . ?
O101 C101 Rh1 177.7(6) . . ?
O102 C102 Rh1 176.3(5) . . ?
O201 C201 Rh2 178.2(7) . . ?
O202 C202 Rh2 178.6(7) . . ?
O301 C301 Rh3 179.2(7) . . ?
O302 C302 Rh3 178.5(6) . . ?
O401 C401 Rh4 177.1(7) . . ?
O402 C402 Rh4 176.6(6) . . ?
Cl4A C500 Cl3A 114.5(8) . . ?
Cl3 C500 Cl4 107.0(8) . . ?

loop_
_geom_bond_atom_site_label_1
_geom_bond_atom_site_label_2
_geom_bond_distance
_geom_bond_site_symmetry_2
_geom_bond_publ_flag
Rh1 C102 1.843(7) . ?
Rh1 C101 1.862(7) . ?
Rh1 Cl1 2.354(2) . ?
Rh1 S2 2.380(2) . ?
Rh2 C201 1.866(7) . ?
Rh2 C202 1.875(7) . ?
Rh2 N2 2.086(5) . ?
Rh2 S2 2.3923(14) . ?
Rh2 Rh3 2.9839(7) . ?
Rh3 C302 1.859(7) . ?
Rh3 C301 1.875(7) . ?
Rh3 N4 2.088(5) . ?
Rh3 S1 2.4006(15) . ?
Rh4 C402 1.844(7) . ?
Rh4 C401 1.868(7) . ?
Rh4 Cl2 2.348(2) . ?
Rh4 S1 2.375(2) . ?
S1 C1 1.748(5) . ?
S2 C2 1.748(6) . ?
N1 H1 0.78(6) . ?
N1 C1 1.346(8) . ?
N1 C11 1.370(8) . ?
N2 C1 1.333(7) . ?
N2 C16 1.392(7) . ?
N3 H3 0.73(7) . ?
N3 C2 1.346(8) . ?
N3 C21 1.391(8) . ?
N4 C2 1.322(7) . ?
N4 C26 1.408(7) . ?
C11 C16 1.395(9) . ?
C11 C12 1.411(8) . ?
C12 C13 1.389(10) . ?
C13 C14 1.397(11) . ?
C14 C15 1.377(9) . ?
C15 C16 1.392(9) . ?
C21 C26 1.378(9) . ?
C21 C22 1.383(9) . ?
C22 C23 1.370(11) . ?
C23 C24 1.403(12) . ?
C24 C25 1.368(10) . ?
C25 C26 1.405(9) . ?
C101 O101 1.132(8) . ?
C102 O102 1.134(8) . ?
C201 O201 1.129(8) . ?
C202 O202 1.127(8) . ?
C301 O301 1.121(8) . ?
C302 O302 1.127(8) . ?
C401 O401 1.123(9) . ?
C402 O402 1.140(8) . ?
C500 Cl4A 1.621(14) . ?
C500 Cl3 1.705(13) . ?
C500 Cl3A 1.814(14) . ?
C500 Cl4 1.885(15) . ?
